data_4311225
loop_
_publ_author_name
'Bernhard Bauer-Siebenlist'
'Franc Meyer'
'Etelka Farkas'
'Denis Vidovic'
'Jose Antonio Cuesta-Seijo'
'Regine Herbst-Irmer'
'Hans Pritzkow'

_publ_contact_author_address
; Institut f\"ur Anorganische Chemie
  Georg August Universit\"at G\"ottingen
  Tammannstra\&se 4
  D-37077 G\"ottingen
  Germany
;
_publ_contact_author_email franc.meyer@chemie.uni-goettingen.de
_publ_contact_author_fax 49(551)393063
_publ_contact_author_name 'Prof. Dr. Franc Meyer'
_publ_contact_author_phone 49(551)393012
_publ_section_title
;
 Correlation of Structure and Function in Oligonuclear Zinc(II) Model
 Phosphatases
;
_journal_name_full 'Inorganic Chemistry'
_journal_page_first 4189
_journal_page_last 4202
_journal_paper_doi 10.1021/ic035491d
_journal_volume 43
_journal_year 2004
_chemical_formula_moiety 'C36 H66 N13 O8 P Zn4 2+, 2( Cl O4 -), 3( C H4 O), H2 O'
_chemical_formula_sum 'C39 H80 Cl2 N13 O20 P Zn4'
_chemical_formula_weight 1414.51
_chemical_name_systematic
; 
 ? 
;
_space_group_IT_number 8
_symmetry_cell_setting monoclinic
_symmetry_space_group_name_Hall 'C -2y'
_symmetry_space_group_name_H-M 'C 1 m 1'
_atom_sites_solution_hydrogens geom
_atom_sites_solution_primary direct
_atom_sites_solution_secondary difmap
_audit_creation_method SHELXL-97
_cell_angle_alpha 90.00
_cell_angle_beta 109.96(3)
_cell_angle_gamma 90.00
_cell_formula_units_Z 2
_cell_length_a 17.586(4)
_cell_length_b 14.211(3)
_cell_length_c 12.943(3)
_cell_measurement_reflns_used 14092
_cell_measurement_temperature 133(2)
_cell_measurement_theta_max 24.69
_cell_measurement_theta_min 1.89
_cell_volume 3040.3(13)
_computing_cell_refinement 'X-AREA (Stoe & Cie, 2002)'
_computing_data_collection 'X-AREA (Stoe & Cie, 2002)'
_computing_data_reduction 'X-AREA (Stoe & Cie, 2002)'
_computing_molecular_graphics 'WinRayGL (Soltek, 2000)'
_computing_publication_material 'SHELXL-97 (Sheldrick, 1997)'
_computing_structure_refinement 'SHELXL-97 (Sheldrick, 1997)'
_computing_structure_solution 'SHELXS-97 (Sheldrick, 1990)'
_diffrn_ambient_temperature 133(2)
_diffrn_measured_fraction_theta_full 0.932
_diffrn_measured_fraction_theta_max 0.932
_diffrn_measurement_device_type 'Stoe IPDS II'
_diffrn_measurement_method \w
_diffrn_radiation_monochromator graphite
_diffrn_radiation_source 'fine-focus sealed tube'
_diffrn_radiation_type MoK\a
_diffrn_radiation_wavelength 0.71073
_diffrn_reflns_av_R_equivalents 0.0840
_diffrn_reflns_av_sigmaI/netI 0.0370
_diffrn_reflns_limit_h_max 20
_diffrn_reflns_limit_h_min -20
_diffrn_reflns_limit_k_max 16
_diffrn_reflns_limit_k_min -16
_diffrn_reflns_limit_l_max 15
_diffrn_reflns_limit_l_min -15
_diffrn_reflns_number 14092
_diffrn_reflns_theta_full 24.69
_diffrn_reflns_theta_max 24.69
_diffrn_reflns_theta_min 1.89
_exptl_absorpt_coefficient_mu 1.750
_exptl_absorpt_correction_type none
_exptl_crystal_colour colorless
_exptl_crystal_density_diffrn 1.545
_exptl_crystal_density_method 'not measured'
_exptl_crystal_description 'not determined'
_exptl_crystal_F_000 1468
_exptl_crystal_size_max 'not determined'
_exptl_crystal_size_mid 'not determined'
_exptl_crystal_size_min 'not determined'
_refine_diff_density_max 1.155
_refine_diff_density_min -0.865
_refine_diff_density_rms 0.148
_refine_ls_abs_structure_details 'Flack H D (1983), Acta Cryst. A39, 876-881'
_refine_ls_abs_structure_Flack 0.00(3)
_refine_ls_extinction_method none
_refine_ls_goodness_of_fit_ref 1.034
_refine_ls_hydrogen_treatment mixed
_refine_ls_matrix_type full
_refine_ls_number_parameters 516
_refine_ls_number_reflns 4786
_refine_ls_number_restraints 487
_refine_ls_restrained_S_all 0.993
_refine_ls_R_factor_all 0.0644
_refine_ls_R_factor_gt 0.0617
_refine_ls_shift/su_max 0.000
_refine_ls_shift/su_mean 0.000
_refine_ls_structure_factor_coef Fsqd
_refine_ls_weighting_details 'calc w=1/[\s^2^(Fo^2^)+(0.1238P)^2^+0.0000P] where P=(Fo^2^+2Fc^2^)/3'
_refine_ls_weighting_scheme calc
_refine_ls_wR_factor_gt 0.1468
_refine_ls_wR_factor_ref 0.1486
_reflns_number_gt 4427
_reflns_number_total 4786
_reflns_threshold_expression >2sigma(I)
_cod_data_source_file ic035491dsi20031229_084522_1.cif
_cod_data_source_block 7
_cod_original_cell_volume 3040.3(12)
_cod_database_code 4311225

loop_
_symmetry_equiv_pos_as_xyz
'x, y, z'
'x, -y, z'
'x+1/2, y+1/2, z'
'x+1/2, -y+1/2, z'

loop_
_atom_site_label
_atom_site_type_symbol
_atom_site_fract_x
_atom_site_fract_y
_atom_site_fract_z
_atom_site_U_iso_or_equiv
_atom_site_adp_type
_atom_site_occupancy
_atom_site_symmetry_multiplicity
_atom_site_calc_flag
_atom_site_refinement_flags
_atom_site_disorder_assembly
_atom_site_disorder_group
P1 P 1.12981(18) 0.5000 0.2686(2) 0.0240(6) Uani 1 2 d S . .
O1 O 1.0500(5) 0.5000 0.1756(7) 0.0286(17) Uani 1 2 d S . .
O2 O 1.1444(4) 0.5902(3) 0.3341(4) 0.0271(11) Uani 1 1 d . . .
O3 O 1.1919(5) 0.5000 0.1985(7) 0.0327(18) Uani 1 2 d S . .
C31 C 1.2745(6) 0.5000 0.2415(9) 0.022(2) Uani 1 2 d S . .
C32 C 1.3122(9) 0.5000 0.1616(11) 0.040(3) Uani 1 2 d S . .
H32 H 1.2808 0.5000 0.0855 0.048 Uiso 1 2 calc SR . .
C33 C 1.3953(9) 0.5000 0.1952(13) 0.042(3) Uani 1 2 d S . .
H33 H 1.4214 0.5000 0.1420 0.050 Uiso 1 2 calc SR . .
C34 C 1.4416(8) 0.5000 0.3071(13) 0.041(3) Uani 1 2 d S . .
C35 C 1.4039(8) 0.5000 0.3857(10) 0.037(3) Uani 1 2 d S . .
H35 H 1.4357 0.5000 0.4616 0.044 Uiso 1 2 calc SR . .
C36 C 1.3204(8) 0.5000 0.3541(9) 0.030(2) Uani 1 2 d S . .
H36 H 1.2946 0.5000 0.4076 0.036 Uiso 1 2 calc SR . .
N7 N 1.5278(8) 0.5000 0.3439(12) 0.053(3) Uani 1 2 d S . .
O6 O 1.5598(9) 0.5000 0.2726(16) 0.108(6) Uani 1 2 d S . .
O7 O 1.5680(6) 0.5000 0.4374(11) 0.058(3) Uani 1 2 d S . .
Zn1 Zn 0.96933(6) 0.61070(5) 0.09962(7) 0.0273(2) Uani 1 1 d . . .
O4 O 0.9017(7) 0.5000 0.0324(7) 0.043(2) Uani 1 2 d SD . .
H4 H 0.877(19) 0.5000 -0.056(10) 0.14(11) Uiso 1 2 d SD . .
Zn2 Zn 1.08900(6) 0.62471(5) 0.44593(7) 0.0230(2) Uani 1 1 d . . .
O5 O 1.0960(6) 0.5000 0.5126(7) 0.0331(18) Uani 1 2 d SD . .
H5 H 1.135(8) 0.5000 0.598(10) 0.03(3) Uiso 1 2 d SD . .
N4 N 1.0423(5) 0.6894(5) 0.0312(6) 0.0368(17) Uani 1 1 d . . .
C11 C 1.1027(7) 0.7424(6) 0.1217(8) 0.043(2) Uani 1 1 d . . .
H11A H 1.1353 0.7823 0.0912 0.065 Uiso 1 1 calc R . .
H11B H 1.1380 0.6980 0.1744 0.065 Uiso 1 1 calc R . .
H11C H 1.0744 0.7819 0.1592 0.065 Uiso 1 1 calc R . .
C12 C 1.0854(7) 0.6322(6) -0.0256(8) 0.045(2) Uani 1 1 d . . .
H12A H 1.0463 0.5961 -0.0846 0.067 Uiso 1 1 calc R . .
H12B H 1.1223 0.5888 0.0268 0.067 Uiso 1 1 calc R . .
H12C H 1.1166 0.6735 -0.0570 0.067 Uiso 1 1 calc R . .
C1 C 0.9868(7) 0.7563(6) -0.0488(8) 0.042(2) Uani 1 1 d . . .
H1A H 1.0188 0.8089 -0.0629 0.050 Uiso 1 1 calc R . .
H1B H 0.9600 0.7233 -0.1193 0.050 Uiso 1 1 calc R . .
C2 C 0.9239(7) 0.7945(6) -0.0069(8) 0.047(2) Uani 1 1 d . . .
H2A H 0.8902 0.8412 -0.0595 0.056 Uiso 1 1 calc R . .
H2B H 0.9502 0.8266 0.0644 0.056 Uiso 1 1 calc R . .
N3 N 0.8717(5) 0.7156(5) 0.0076(6) 0.0379(18) Uani 1 1 d . . .
C21 C 0.8117(7) 0.6885(7) -0.1003(8) 0.051(3) Uani 1 1 d . . .
H21A H 0.7860 0.6289 -0.0928 0.076 Uiso 1 1 calc R . .
H21B H 0.8391 0.6810 -0.1542 0.076 Uiso 1 1 calc R . .
H21C H 0.7704 0.7376 -0.1252 0.076 Uiso 1 1 calc R . .
C3 C 0.8284(6) 0.7401(6) 0.0826(8) 0.038(2) Uani 1 1 d . . .
H3A H 0.7801 0.6995 0.0671 0.046 Uiso 1 1 calc R . .
H3B H 0.8100 0.8063 0.0700 0.046 Uiso 1 1 calc R . .
C4 C 0.8812(6) 0.7280(6) 0.1998(7) 0.0341(19) Uani 1 1 d . . .
N1 N 0.9498(4) 0.6770(4) 0.2265(5) 0.0277(14) Uani 1 1 d . . .
N2 N 0.9811(4) 0.6712(4) 0.3370(5) 0.0258(14) Uani 1 1 d . . .
C5 C 0.8682(6) 0.7570(5) 0.2954(7) 0.0334(19) Uani 1 1 d . . .
C6 C 0.9307(5) 0.7188(6) 0.3795(7) 0.0293(17) Uani 1 1 d . . .
C7 C 0.9478(6) 0.7148(7) 0.5009(7) 0.039(2) Uani 1 1 d . . .
H7A H 0.9298 0.7744 0.5249 0.047 Uiso 1 1 calc R . .
H7B H 0.9159 0.6630 0.5171 0.047 Uiso 1 1 calc R . .
N5 N 1.0331(4) 0.7003(4) 0.5637(5) 0.0277(14) Uani 1 1 d . . .
C51 C 1.0413(6) 0.6545(7) 0.6699(7) 0.040(2) Uani 1 1 d . . .
H51A H 1.0137 0.6926 0.7095 0.060 Uiso 1 1 calc R . .
H51B H 1.0987 0.6488 0.7143 0.060 Uiso 1 1 calc R . .
H51C H 1.0168 0.5917 0.6561 0.060 Uiso 1 1 calc R . .
C8 C 1.0767(6) 0.7914(6) 0.5803(8) 0.040(2) Uani 1 1 d . . .
H8A H 1.0673 0.8264 0.6409 0.048 Uiso 1 1 calc R . .
H8B H 1.0558 0.8298 0.5126 0.048 Uiso 1 1 calc R . .
C9 C 1.1655(6) 0.7747(7) 0.6074(8) 0.040(2) Uani 1 1 d . . .
H9A H 1.1943 0.8358 0.6215 0.048 Uiso 1 1 calc R . .
H9B H 1.1861 0.7364 0.6751 0.048 Uiso 1 1 calc R . .
N6 N 1.1822(5) 0.7254(5) 0.5160(6) 0.0326(16) Uani 1 1 d . . .
C61 C 1.1828(7) 0.7955(6) 0.4314(8) 0.044(2) Uani 1 1 d . . .
H61A H 1.2286 0.8385 0.4619 0.066 Uiso 1 1 calc R . .
H61B H 1.1322 0.8313 0.4088 0.066 Uiso 1 1 calc R . .
H61C H 1.1881 0.7629 0.3674 0.066 Uiso 1 1 calc R . .
C62 C 1.2619(6) 0.6793(7) 0.5571(9) 0.047(2) Uani 1 1 d . . .
H62A H 1.2705 0.6429 0.4977 0.070 Uiso 1 1 calc R . .
H62B H 1.2641 0.6371 0.6179 0.070 Uiso 1 1 calc R . .
H62C H 1.3043 0.7272 0.5831 0.070 Uiso 1 1 calc R . .
Cl1 Cl 1.25078(19) 0.5000 -0.1595(2) 0.0365(7) Uani 1 2 d SDU . .
O8 O 1.2187(14) 0.4290(10) -0.1072(15) 0.043(5) Uani 0.379(10) 1 d PDU A -1
O9 O 1.2263(14) 0.5914(8) -0.1355(16) 0.043(5) Uani 0.379(10) 1 d PDU A -1
O10 O 1.2230(9) 0.4857(13) -0.2755(7) 0.041(4) Uani 0.379(10) 1 d PDU A -1
O11 O 1.3374(5) 0.494(2) -0.1162(14) 0.058(5) Uani 0.379(10) 1 d PDU A -1
O8' O 1.1920(17) 0.521(3) -0.108(3) 0.042(5) Uani 0.121(10) 1 d PDU A -2
O9' O 1.241(3) 0.4035(10) -0.195(3) 0.044(7) Uani 0.121(10) 1 d PDU A -2
O10' O 1.238(2) 0.559(2) -0.254(2) 0.048(6) Uani 0.121(10) 1 d PDU A -2
O11' O 1.3303(11) 0.515(3) -0.082(3) 0.036(7) Uani 0.121(10) 1 d PDU A -2
Cl2 Cl 0.84431(19) 0.5000 -0.2965(2) 0.0381(7) Uani 1 2 d SDU . .
O12 O 0.827(5) 0.427(4) -0.377(5) 0.050(8) Uani 0.12(4) 1 d PDU B -1
O13 O 0.782(3) 0.502(8) -0.248(6) 0.037(6) Uani 0.23(7) 2 d SPDU B -1
O14 O 0.921(2) 0.484(5) -0.212(5) 0.033(8) Uani 0.12(4) 1 d PDU B -1
O15 O 0.847(5) 0.588(4) -0.349(7) 0.049(8) Uani 0.12(4) 1 d PDU B -1
O12' O 0.854(2) 0.5654(15) -0.3754(17) 0.062(6) Uani 0.38(4) 1 d PDU B -2
O13' O 0.7661(9) 0.511(2) -0.287(3) 0.040(5) Uani 0.38(4) 1 d PDU B -2
O14' O 0.9049(14) 0.5141(17) -0.1911(14) 0.038(5) Uani 0.38(4) 1 d PDU B -2
O15' O 0.8532(17) 0.4061(10) -0.333(2) 0.051(6) Uani 0.38(4) 1 d PDU B -2
O1L O 0.7755(10) 0.5000 0.1120(16) 0.098(4) Uani 1 2 d SDU . .
C1L C 0.8020(15) 0.5000 0.223(2) 0.090(6) Uani 1 2 d SDU . .
O2L O 1.4264(15) 0.5000 0.708(2) 0.156(9) Uani 1 2 d SDU . .
C2L C 1.4736(16) 0.5000 0.645(2) 0.133(9) Uani 1 2 d SDU . .
O3L O 1.136(2) 1.0000 -0.018(3) 0.243(17) Uani 1 2 d SDU . .
C3L C 1.080(3) 1.0000 0.031(4) 0.225(17) Uani 1 2 d SDU . .
O4L O 1.6247(13) 0.5000 0.774(2) 0.154(10) Uani 1 2 d S . .

loop_
_atom_site_aniso_label
_atom_site_aniso_U_11
_atom_site_aniso_U_22
_atom_site_aniso_U_33
_atom_site_aniso_U_23
_atom_site_aniso_U_13
_atom_site_aniso_U_12
P1 0.0344(15) 0.0161(12) 0.0230(13) 0.000 0.0116(12) 0.000
O1 0.037(4) 0.018(4) 0.036(4) 0.000 0.019(4) 0.000
O2 0.044(3) 0.017(2) 0.025(3) -0.004(2) 0.018(2) -0.004(2)
O3 0.036(4) 0.032(4) 0.029(4) 0.000 0.010(4) 0.000
C31 0.026(5) 0.013(4) 0.032(5) 0.000 0.015(4) 0.000
C32 0.068(9) 0.015(5) 0.035(6) 0.000 0.016(6) 0.000
C33 0.045(7) 0.026(6) 0.062(9) 0.000 0.030(7) 0.000
C34 0.041(7) 0.021(5) 0.067(9) 0.000 0.024(7) 0.000
C35 0.050(7) 0.016(5) 0.037(6) 0.000 0.007(6) 0.000
C36 0.040(6) 0.025(5) 0.032(6) 0.000 0.022(5) 0.000
N7 0.042(7) 0.053(7) 0.063(8) 0.000 0.017(7) 0.000
O6 0.053(7) 0.19(2) 0.092(11) 0.000 0.033(9) 0.000
O7 0.042(6) 0.037(5) 0.093(9) 0.000 0.022(7) 0.000
Zn1 0.0383(5) 0.0176(3) 0.0238(5) 0.0004(3) 0.0076(4) 0.0025(4)
O4 0.060(6) 0.020(4) 0.035(5) 0.000 -0.001(4) 0.000
Zn2 0.0297(4) 0.0173(3) 0.0214(4) -0.0014(3) 0.0079(4) 0.0004(3)
O5 0.045(5) 0.021(4) 0.038(5) 0.000 0.019(4) 0.000
N4 0.052(4) 0.034(4) 0.027(4) 0.015(3) 0.016(3) 0.008(3)
C11 0.052(6) 0.038(5) 0.038(5) 0.006(4) 0.014(5) -0.006(4)
C12 0.063(6) 0.037(4) 0.040(5) 0.009(4) 0.025(5) 0.008(4)
C1 0.063(6) 0.035(5) 0.029(4) 0.014(3) 0.018(4) 0.004(4)
C2 0.070(7) 0.027(4) 0.040(5) 0.008(4) 0.016(5) 0.006(4)
N3 0.046(4) 0.028(4) 0.030(4) 0.000(3) 0.001(3) 0.008(3)
C21 0.063(6) 0.046(5) 0.030(5) 0.001(4) -0.001(4) 0.015(5)
C3 0.046(5) 0.027(4) 0.035(5) 0.000(3) 0.004(4) 0.012(3)
C4 0.040(5) 0.021(3) 0.037(5) 0.000(3) 0.008(4) 0.000(3)
N1 0.036(4) 0.019(3) 0.029(3) -0.002(2) 0.011(3) 0.003(2)
N2 0.029(3) 0.023(3) 0.021(3) -0.002(2) 0.003(3) 0.004(2)
C5 0.045(5) 0.023(4) 0.032(4) -0.003(3) 0.013(4) 0.003(3)
C6 0.026(4) 0.029(4) 0.033(4) -0.005(3) 0.011(3) 0.005(3)
C7 0.038(5) 0.046(5) 0.034(4) -0.005(4) 0.014(4) 0.008(4)
N5 0.039(4) 0.023(3) 0.026(3) -0.004(2) 0.017(3) 0.002(3)
C51 0.049(5) 0.048(5) 0.029(4) 0.004(4) 0.021(4) 0.007(4)
C8 0.052(5) 0.030(4) 0.041(5) -0.009(3) 0.020(4) -0.001(4)
C9 0.046(5) 0.040(4) 0.037(5) -0.016(4) 0.018(4) -0.015(4)
N6 0.044(4) 0.021(3) 0.038(4) -0.008(3) 0.021(4) -0.012(3)
C61 0.069(6) 0.031(4) 0.042(5) -0.006(4) 0.032(5) -0.018(4)
C62 0.035(5) 0.047(5) 0.051(6) -0.011(4) 0.005(4) -0.011(4)
Cl1 0.0469(17) 0.0300(13) 0.0338(14) 0.000 0.0155(13) 0.000
O8 0.062(9) 0.043(8) 0.035(8) -0.005(6) 0.033(7) -0.006(8)
O9 0.056(9) 0.034(6) 0.048(10) -0.004(7) 0.031(8) 0.000(7)
O10 0.069(8) 0.018(11) 0.036(5) 0.009(5) 0.017(6) 0.006(7)
O11 0.062(7) 0.020(9) 0.077(11) 0.006(12) 0.007(7) 0.007(12)
O8' 0.055(9) 0.032(12) 0.042(10) -0.007(10) 0.022(8) 0.006(10)
O9' 0.060(12) 0.026(9) 0.041(11) -0.003(10) 0.013(11) 0.005(10)
O10' 0.066(11) 0.038(11) 0.040(9) 0.005(8) 0.017(9) 0.001(11)
O11' 0.055(8) 0.022(13) 0.036(13) 0.002(11) 0.021(9) -0.003(12)
Cl2 0.0411(16) 0.0365(15) 0.0353(15) 0.000 0.0110(13) 0.000
O12 0.053(15) 0.054(11) 0.041(13) -0.011(10) 0.013(11) -0.006(13)
O13 0.039(10) 0.025(13) 0.045(13) 0.001(13) 0.014(9) -0.001(13)
O14 0.040(9) 0.029(14) 0.035(12) -0.004(11) 0.016(9) -0.001(12)
O15 0.057(14) 0.050(10) 0.040(14) 0.011(10) 0.018(12) -0.004(13)
O12' 0.065(11) 0.064(10) 0.056(9) 0.016(8) 0.019(9) -0.011(10)
O13' 0.042(5) 0.023(12) 0.050(11) -0.008(9) 0.007(7) 0.004(7)
O14' 0.048(7) 0.020(12) 0.043(6) -0.006(6) 0.013(6) -0.004(7)
O15' 0.061(11) 0.045(9) 0.048(11) -0.009(8) 0.019(10) 0.000(9)
O1L 0.089(10) 0.085(9) 0.123(11) 0.000 0.039(10) 0.000
C1L 0.087(12) 0.064(10) 0.121(11) 0.000 0.036(12) 0.000
O2L 0.108(14) 0.27(3) 0.112(14) 0.000 0.061(11) 0.000
C2L 0.083(14) 0.25(3) 0.065(12) 0.000 0.030(10) 0.000
O3L 0.14(2) 0.46(5) 0.14(2) 0.000 0.068(18) 0.000
C3L 0.12(2) 0.43(5) 0.14(2) 0.000 0.059(19) 0.000
O4L 0.091(13) 0.26(3) 0.116(17) 0.000 0.043(13) 0.000

loop_
_atom_type_symbol
_atom_type_description
_atom_type_scat_dispersion_real
_atom_type_scat_dispersion_imag
_atom_type_scat_source
C C 0.0033 0.0016 'International Tables Vol C Tables 4.2.6.8 and 6.1.1.4'
H H 0.0000 0.0000 'International Tables Vol C Tables 4.2.6.8 and 6.1.1.4'
N N 0.0061 0.0033 'International Tables Vol C Tables 4.2.6.8 and 6.1.1.4'
O O 0.0106 0.0060 'International Tables Vol C Tables 4.2.6.8 and 6.1.1.4'
P P 0.1023 0.0942 'International Tables Vol C Tables 4.2.6.8 and 6.1.1.4'
Cl Cl 0.1484 0.1585 'International Tables Vol C Tables 4.2.6.8 and 6.1.1.4'
Zn Zn 0.2839 1.4301 'International Tables Vol C Tables 4.2.6.8 and 6.1.1.4'

loop_
_geom_angle_atom_site_label_1
_geom_angle_atom_site_label_2
_geom_angle_atom_site_label_3
_geom_angle
_geom_angle_site_symmetry_1
_geom_angle_site_symmetry_3
_geom_angle_publ_flag
O1 P1 O2 112.5(3) . . ?
O1 P1 O2 112.5(3) . 2_565 ?
O2 P1 O2 116.1(4) . 2_565 ?
O1 P1 O3 100.0(4) . . ?
O2 P1 O3 107.0(3) . . ?
O2 P1 O3 107.0(3) 2_565 . ?
P1 O1 Zn1 131.62(17) . 2_565 ?
P1 O1 Zn1 131.62(17) . . ?
Zn1 O1 Zn1 95.7(3) 2_565 . ?
P1 O2 Zn2 124.5(3) . . ?
C31 O3 P1 126.2(7) . . ?
O3 C31 C36 125.3(10) . . ?
O3 C31 C32 113.7(10) . . ?
C36 C31 C32 120.9(10) . . ?
C33 C32 C31 118.9(12) . . ?
C32 C33 C34 120.6(14) . . ?
C35 C34 C33 120.2(12) . . ?
C35 C34 N7 118.2(13) . . ?
C33 C34 N7 121.6(14) . . ?
C36 C35 C34 120.4(11) . . ?
C35 C36 C31 119.0(11) . . ?
O7 N7 O6 120.1(15) . . ?
O7 N7 C34 122.8(15) . . ?
O6 N7 C34 117.1(15) . . ?
O4 Zn1 N1 118.9(4) . . ?
O4 Zn1 N4 126.5(4) . . ?
N1 Zn1 N4 112.9(3) . . ?
O4 Zn1 O1 79.7(3) . . ?
N1 Zn1 O1 103.9(3) . . ?
N4 Zn1 O1 100.4(3) . . ?
O4 Zn1 N3 93.3(3) . . ?
N1 Zn1 N3 79.2(3) . . ?
N4 Zn1 N3 83.8(3) . . ?
O1 Zn1 N3 173.0(3) . . ?
O4 Zn1 Zn1 37.6(2) . 2_565 ?
N1 Zn1 Zn1 117.78(18) . 2_565 ?
N4 Zn1 Zn1 122.0(2) . 2_565 ?
O1 Zn1 Zn1 42.15(16) . 2_565 ?
N3 Zn1 Zn1 130.8(2) . 2_565 ?
Zn1 O4 Zn1 104.8(4) . 2_565 ?
O5 Zn2 N2 120.0(3) . . ?
O5 Zn2 O2 96.9(3) . . ?
N2 Zn2 O2 98.2(2) . . ?
O5 Zn2 N6 119.8(3) . . ?
N2 Zn2 N6 118.3(3) . . ?
O2 Zn2 N6 88.8(3) . . ?
O5 Zn2 N5 96.0(3) . . ?
N2 Zn2 N5 78.7(3) . . ?
O2 Zn2 N5 166.4(2) . . ?
N6 Zn2 N5 81.2(3) . . ?
Zn2 O5 Zn2 129.8(5) . 2_565 ?
C12 N4 C11 108.8(8) . . ?
C12 N4 C1 109.4(7) . . ?
C11 N4 C1 110.1(7) . . ?
C12 N4 Zn1 114.1(6) . . ?
C11 N4 Zn1 108.1(6) . . ?
C1 N4 Zn1 106.3(6) . . ?
C2 C1 N4 111.7(8) . . ?
C1 C2 N3 109.5(7) . . ?
C3 N3 C21 108.8(8) . . ?
C3 N3 C2 112.5(7) . . ?
C21 N3 C2 110.1(8) . . ?
C3 N3 Zn1 106.2(5) . . ?
C21 N3 Zn1 119.3(5) . . ?
C2 N3 Zn1 99.8(6) . . ?
N3 C3 C4 111.2(8) . . ?
N1 C4 C5 109.6(7) . . ?
N1 C4 C3 120.9(8) . . ?
C5 C4 C3 129.3(8) . . ?
C4 N1 N2 108.1(7) . . ?
C4 N1 Zn1 115.3(6) . . ?
N2 N1 Zn1 135.4(5) . . ?
N1 N2 C6 108.1(6) . . ?
N1 N2 Zn2 134.1(5) . . ?
C6 N2 Zn2 117.2(5) . . ?
C6 C5 C4 104.9(8) . . ?
C5 C6 N2 109.3(7) . . ?
C5 C6 C7 132.0(8) . . ?
N2 C6 C7 118.5(7) . . ?
N5 C7 C6 112.9(8) . . ?
C7 N5 C8 109.8(7) . . ?
C7 N5 C51 109.5(8) . . ?
C8 N5 C51 111.6(7) . . ?
C7 N5 Zn2 106.5(5) . . ?
C8 N5 Zn2 100.6(5) . . ?
C51 N5 Zn2 118.3(5) . . ?
N5 C8 C9 110.0(7) . . ?
N6 C9 C8 111.2(8) . . ?
C62 N6 C61 108.6(8) . . ?
C62 N6 C9 110.1(8) . . ?
C61 N6 C9 108.9(7) . . ?
C62 N6 Zn2 110.7(5) . . ?
C61 N6 Zn2 109.6(6) . . ?
C9 N6 Zn2 108.8(5) . . ?
O10 Cl1 O10 16.4(15) 2_565 . ?
O10 Cl1 O11' 127.9(17) 2_565 . ?
O10 Cl1 O11' 131.1(17) . . ?
O10 Cl1 O11' 131.1(17) 2_565 2_565 ?
O10 Cl1 O11' 127.9(17) . 2_565 ?
O11' Cl1 O11' 17(3) . 2_565 ?
O10 Cl1 O10' 28.6(16) 2_565 . ?
O10 Cl1 O10' 45(2) . . ?
O11' Cl1 O10' 109.9(10) . . ?
O11' Cl1 O10' 121(2) 2_565 . ?
O10 Cl1 O10' 45(2) 2_565 2_565 ?
O10 Cl1 O10' 28.6(16) . 2_565 ?
O11' Cl1 O10' 121(2) . 2_565 ?
O11' Cl1 O10' 109.8(10) 2_565 2_565 ?
O10' Cl1 O10' 72(3) . 2_565 ?
O10 Cl1 O8 110.3(9) 2_565 2_565 ?
O10 Cl1 O8 123.3(12) . 2_565 ?
O11' Cl1 O8 90.7(19) . 2_565 ?
O11' Cl1 O8 103.1(19) 2_565 2_565 ?
O10' Cl1 O8 90.9(19) . 2_565 ?
O10' Cl1 O8 147(2) 2_565 2_565 ?
O10 Cl1 O8 123.3(12) 2_565 . ?
O10 Cl1 O8 110.3(9) . . ?
O11' Cl1 O8 103.1(19) . . ?
O11' Cl1 O8 90.7(19) 2_565 . ?
O10' Cl1 O8 147(2) . . ?
O10' Cl1 O8 90.9(18) 2_565 . ?
O8 Cl1 O8 89.5(15) 2_565 . ?
O10 Cl1 O8' 118.2(16) 2_565 2_565 ?
O10 Cl1 O8' 114.5(17) . 2_565 ?
O11' Cl1 O8' 113.3(12) . 2_565 ?
O11' Cl1 O8' 109.5(10) 2_565 2_565 ?
O10' Cl1 O8' 125(2) . 2_565 ?
O10' Cl1 O8' 110.0(12) 2_565 2_565 ?
O8 Cl1 O8' 58(2) 2_565 2_565 ?
O8 Cl1 O8' 34.7(17) . 2_565 ?
O10 Cl1 O8' 114.5(17) 2_565 . ?
O10 Cl1 O8' 118.2(16) . . ?
O11' Cl1 O8' 109.5(10) . . ?
O11' Cl1 O8' 113.3(12) 2_565 . ?
O10' Cl1 O8' 110.0(12) . . ?
O10' Cl1 O8' 125(2) 2_565 . ?
O8 Cl1 O8' 34.7(17) 2_565 . ?
O8 Cl1 O8' 58(2) . . ?
O8' Cl1 O8' 23(3) 2_565 . ?
O10 Cl1 O9 94.5(12) 2_565 . ?
O10 Cl1 O9 109.7(8) . . ?
O11' Cl1 O9 90.3(19) . . ?
O11' Cl1 O9 106.3(19) 2_565 . ?
O10' Cl1 O9 71(2) . . ?
O10' Cl1 O9 137.8(17) 2_565 . ?
O8 Cl1 O9 20.8(12) 2_565 . ?
O8 Cl1 O9 109.9(9) . . ?
O8' Cl1 O9 76.6(17) 2_565 . ?
O8' Cl1 O9 53(2) . . ?
O10 Cl1 O9 109.7(8) 2_565 2_565 ?
O10 Cl1 O9 94.5(12) . 2_565 ?
O11' Cl1 O9 106.3(19) . 2_565 ?
O11' Cl1 O9 90.3(19) 2_565 2_565 ?
O10' Cl1 O9 137.8(17) . 2_565 ?
O10' Cl1 O9 71(2) 2_565 2_565 ?
O8 Cl1 O9 109.9(9) 2_565 2_565 ?
O8 Cl1 O9 20.8(12) . 2_565 ?
O8' Cl1 O9 53(2) 2_565 2_565 ?
O8' Cl1 O9 76.6(17) . 2_565 ?
O9 Cl1 O9 129.7(17) . 2_565 ?
O14' Cl2 O14' 16.1(19) . 2_565 ?
O14' Cl2 O13' 109.1(8) . . ?
O14' Cl2 O13' 111.1(8) 2_565 . ?
O14' Cl2 O13' 111.1(8) . 2_565 ?
O14' Cl2 O13' 109.1(8) 2_565 2_565 ?
O13' Cl2 O13' 13(3) . 2_565 ?
O14' Cl2 O14 18(2) . 2_565 ?
O14' Cl2 O14 25(2) 2_565 2_565 ?
O13' Cl2 O14 127(3) . 2_565 ?
O13' Cl2 O14 129(2) 2_565 2_565 ?
O14' Cl2 O14 25(2) . . ?
O14' Cl2 O14 18(2) 2_565 . ?
O13' Cl2 O14 129(2) . . ?
O13' Cl2 O14 127(3) 2_565 . ?
O14 Cl2 O14 18(5) 2_565 . ?
O14' Cl2 O12' 110.9(11) . . ?
O14' Cl2 O12' 122.6(14) 2_565 . ?
O13' Cl2 O12' 109.9(10) . . ?
O13' Cl2 O12' 119.0(16) 2_565 . ?
O14 Cl2 O12' 98(3) 2_565 . ?
O14 Cl2 O12' 110(3) . . ?
O14' Cl2 O12' 122.6(14) . 2_565 ?
O14' Cl2 O12' 110.9(11) 2_565 2_565 ?
O13' Cl2 O12' 119.0(16) . 2_565 ?
O13' Cl2 O12' 109.9(10) 2_565 2_565 ?
O14 Cl2 O12' 110(3) 2_565 2_565 ?
O14 Cl2 O12' 98(3) . 2_565 ?
O12' Cl2 O12' 81(2) . 2_565 ?
O14' Cl2 O13 91(3) . . ?
O14' Cl2 O13 91(2) 2_565 . ?
O13' Cl2 O13 20(2) . . ?
O13' Cl2 O13 21(3) 2_565 . ?
O14 Cl2 O13 108.8(18) 2_565 . ?
O14 Cl2 O13 109.2(10) . . ?
O12' Cl2 O13 126(4) . . ?
O12' Cl2 O13 128(4) 2_565 . ?
O14' Cl2 O12 120(3) . 2_565 ?
O14' Cl2 O12 135(2) 2_565 2_565 ?
O13' Cl2 O12 90(4) . 2_565 ?
O13' Cl2 O12 100(4) 2_565 2_565 ?
O14 Cl2 O12 110.6(13) 2_565 2_565 ?
O14 Cl2 O12 126(4) . 2_565 ?
O12' Cl2 O12 19(4) . 2_565 ?
O12' Cl2 O12 90(4) 2_565 2_565 ?
O13 Cl2 O12 107(7) . 2_565 ?
O14' Cl2 O12 135(2) . . ?
O14' Cl2 O12 120(3) 2_565 . ?
O13' Cl2 O12 100(3) . . ?
O13' Cl2 O12 90(4) 2_565 . ?
O14 Cl2 O12 126(4) 2_565 . ?
O14 Cl2 O12 110.6(13) . . ?
O12' Cl2 O12 90(4) . . ?
O12' Cl2 O12 19(4) 2_565 . ?
O13 Cl2 O12 109.0(11) . . ?
O12 Cl2 O12 93(7) 2_565 . ?
O14' Cl2 O15 101(3) . . ?
O14' Cl2 O15 116(3) 2_565 . ?
O13' Cl2 O15 98(4) . . ?
O13' Cl2 O15 109(4) 2_565 . ?
O14 Cl2 O15 93(5) 2_565 . ?
O14 Cl2 O15 108.9(10) . . ?
O12' Cl2 O15 21(4) . . ?
O12' Cl2 O15 101(5) 2_565 . ?
O13 Cl2 O15 110.1(13) . . ?
O12 Cl2 O15 19(5) 2_565 . ?
O12 Cl2 O15 108.9(10) . . ?

loop_
_geom_bond_atom_site_label_1
_geom_bond_atom_site_label_2
_geom_bond_distance
_geom_bond_site_symmetry_2
_geom_bond_publ_flag
P1 O1 1.505(8) . ?
P1 O2 1.510(5) . ?
P1 O2 1.510(5) 2_565 ?
P1 O3 1.641(10) . ?
O1 Zn1 2.122(5) 2_565 ?
O1 Zn1 2.122(5) . ?
O2 Zn2 2.061(6) . ?
O3 C31 1.366(13) . ?
C31 C36 1.404(15) . ?
C31 C32 1.407(18) . ?
C32 C33 1.37(2) . ?
C33 C34 1.40(2) . ?
C34 C35 1.39(2) . ?
C34 N7 1.424(19) . ?
C35 C36 1.383(19) . ?
N7 O7 1.175(17) . ?
N7 O6 1.23(2) . ?
Zn1 O4 1.985(6) . ?
Zn1 N1 2.021(7) . ?
Zn1 N4 2.111(8) . ?
Zn1 N3 2.279(7) . ?
Zn1 Zn1 3.1462(16) 2_565 ?
O4 Zn1 1.985(6) 2_565 ?
Zn2 O5 1.957(4) . ?
Zn2 N2 2.049(6) . ?
Zn2 N6 2.131(7) . ?
Zn2 N5 2.338(7) . ?
O5 Zn2 1.957(4) 2_565 ?
N4 C12 1.469(13) . ?
N4 C11 1.490(13) . ?
N4 C1 1.496(11) . ?
C1 C2 1.491(16) . ?
C2 N3 1.502(14) . ?
N3 C3 1.464(14) . ?
N3 C21 1.485(12) . ?
C3 C4 1.494(12) . ?
C4 N1 1.348(11) . ?
C4 C5 1.395(13) . ?
N1 N2 1.348(9) . ?
N2 C6 1.370(11) . ?
C5 C6 1.368(12) . ?
C6 C7 1.498(12) . ?
C7 N5 1.458(11) . ?
N5 C8 1.482(11) . ?
N5 C51 1.482(11) . ?
C8 C9 1.497(15) . ?
C9 N6 1.488(12) . ?
N6 C62 1.473(13) . ?
N6 C61 1.483(12) . ?
Cl1 O10 1.426(8) 2_565 ?
Cl1 O10 1.426(8) . ?
Cl1 O11' 1.430(8) . ?
Cl1 O11' 1.430(8) 2_565 ?
Cl1 O10' 1.433(8) . ?
Cl1 O10' 1.433(8) 2_565 ?
Cl1 O8 1.434(8) 2_565 ?
Cl1 O8 1.434(8) . ?
Cl1 O8' 1.435(8) 2_565 ?
Cl1 O8' 1.436(8) . ?
Cl1 O9 1.436(8) . ?
Cl1 O9 1.436(8) 2_565 ?
Cl2 O14' 1.430(8) . ?
Cl2 O14' 1.430(8) 2_565 ?
Cl2 O13' 1.431(8) . ?
Cl2 O13' 1.431(8) 2_565 ?
Cl2 O14 1.432(8) 2_565 ?
Cl2 O14 1.432(8) . ?
Cl2 O12' 1.433(8) . ?
Cl2 O12' 1.433(8) 2_565 ?
Cl2 O13 1.434(8) . ?
Cl2 O12 1.434(8) 2_565 ?
Cl2 O12 1.434(9) . ?
Cl2 O15 1.436(8) . ?
O1L C1L 1.35(2) . ?
O2L C2L 1.34(2) . ?
O3L C3L 1.34(2) . ?
